data_2206201
loop_
_publ_author_name
'Xian-Wen Li'
'Feng Zhi'
'Jian-Hua Shen'
'Yi-Qiao Hu'

_publ_section_title
;1-Cyclopropyl-6-fluoro-7-(4-formylpiperazin-1-yl)-4-oxo-1,4-dihydroquinoline-3-carboxylic
 acid
;
_journal_issue 7
_journal_name_full 'Acta Crystallographica Section E'
_journal_page_first o2235
_journal_page_last o2236
_journal_paper_doi 10.1107/S1600536805018623
_journal_volume 61
_journal_year 2005
_chemical_formula_iupac 'C18 H17 F N3 O4'
_chemical_formula_moiety 'C18 H17 F N3 O4'
_chemical_formula_sum 'C18 H17 F N3 O4'
_chemical_formula_weight 358.35
_chemical_melting_point 293.5
_chemical_name_systematic
;
1-Cyclopropyl-6-fluoro-7-(4-formylpiperazin-1-yl)-
4-oxo-1,4-dihydroquinoline-3-carboxylic acid
;
_space_group_IT_number 2
_symmetry_cell_setting triclinic
_symmetry_space_group_name_Hall '-P 1'
_symmetry_space_group_name_H-M 'P -1'
_atom_sites_solution_hydrogens geom
_atom_sites_solution_primary direct
_atom_sites_solution_secondary difmap
_cell_angle_alpha 102.57(3)
_cell_angle_beta 96.58(3)
_cell_angle_gamma 97.08(3)
_cell_formula_units_Z 2
_cell_length_a 8.4140(17)
_cell_length_b 9.5130(19)
_cell_length_c 10.497(2)
_cell_measurement_reflns_used 25
_cell_measurement_temperature 293(2)
_cell_measurement_theta_max 13
_cell_measurement_theta_min 9
_cell_volume 805.1(3)
_computing_cell_refinement 'CAD-4 Software'
_computing_data_collection 'CAD-4 Software (Enraf--Nonius, 1989)'
_computing_data_reduction 'XCAD4 (Harms & Wocadlo, 1995)'
_computing_molecular_graphics 'SHELXTL (Sheldrick, 1997b)'
_computing_publication_material SHELXTL
_computing_structure_refinement 'SHELXL97 (Sheldrick, 1997a)'
_computing_structure_solution 'SHELXS97 (Sheldrick, 1997a)'
_diffrn_ambient_temperature 293(2)
_diffrn_measured_fraction_theta_full 0.999
_diffrn_measured_fraction_theta_max 0.999
_diffrn_measurement_device_type 'Enraf--Nonius CAD-4'
_diffrn_measurement_method \w/2\q
_diffrn_radiation_monochromator graphite
_diffrn_radiation_source 'fine-focus sealed tube'
_diffrn_radiation_type MoK\a
_diffrn_radiation_wavelength 0.71073
_diffrn_reflns_av_R_equivalents 0.0267
_diffrn_reflns_av_sigmaI/netI 0.0588
_diffrn_reflns_limit_h_max 10
_diffrn_reflns_limit_h_min 0
_diffrn_reflns_limit_k_max 11
_diffrn_reflns_limit_k_min -11
_diffrn_reflns_limit_l_max 12
_diffrn_reflns_limit_l_min -12
_diffrn_reflns_number 3382
_diffrn_reflns_theta_full 25.97
_diffrn_reflns_theta_max 25.97
_diffrn_reflns_theta_min 2.22
_diffrn_standards_decay_% 0
_diffrn_standards_interval_count 200
_diffrn_standards_interval_time 120
_diffrn_standards_number 3
_exptl_absorpt_coefficient_mu 0.114
_exptl_absorpt_correction_T_max 0.973
_exptl_absorpt_correction_T_min 0.970
_exptl_absorpt_correction_type psi-scan
_exptl_absorpt_process_details '(XCAD4; Harms & Wocadlo, 1995)'
_exptl_crystal_colour yellow
_exptl_crystal_density_diffrn 1.478
_exptl_crystal_density_method 'not measured'
_exptl_crystal_description needle
_exptl_crystal_F_000 374
_exptl_crystal_size_max 0.5
_exptl_crystal_size_mid 0.2
_exptl_crystal_size_min 0.2
_refine_diff_density_max 0.319
_refine_diff_density_min -0.237
_refine_ls_extinction_method none
_refine_ls_goodness_of_fit_ref 1.054
_refine_ls_hydrogen_treatment constr
_refine_ls_matrix_type full
_refine_ls_number_parameters 235
_refine_ls_number_reflns 3157
_refine_ls_number_restraints 0
_refine_ls_restrained_S_all 1.054
_refine_ls_R_factor_all 0.1129
_refine_ls_R_factor_gt 0.0540
_refine_ls_shift/su_max 0.000
_refine_ls_shift/su_mean 0.000
_refine_ls_structure_factor_coef Fsqd
_refine_ls_weighting_details 'calc w = 1/[\s^2^(Fo^2^)+(0.06P)^2^+0.21P] where P = (Fo^2^+2Fc^2^)/3'
_refine_ls_weighting_scheme calc
_refine_ls_wR_factor_gt 0.1303
_refine_ls_wR_factor_ref 0.1561
_reflns_number_gt 1824
_reflns_number_total 3157
_reflns_threshold_expression I>2\s(I)
_cod_data_source_file hg6194.cif
_cod_data_source_block I
_cod_database_code 2206201
_cod_database_fobs_code 2206201

loop_
_symmetry_equiv_pos_as_xyz
'x, y, z'
'-x, -y, -z'

loop_
_atom_site_label
_atom_site_fract_x
_atom_site_fract_y
_atom_site_fract_z
_atom_site_U_iso_or_equiv
_atom_site_adp_type
_atom_site_calc_flag
_atom_site_refinement_flags
_atom_site_occupancy
_atom_site_type_symbol
O1 0.7509(4) 1.3189(3) 1.4182(3) 0.0825(9) Uani d . 1 O
F 0.5207(2) 0.74823(18) 0.92691(16) 0.0467(5) Uani d . 1 F
O2 0.0706(2) 0.3278(2) 0.75846(19) 0.0459(5) Uani d . 1 O
O3 -0.1240(3) 0.1033(2) 0.7469(2) 0.0550(6) Uani d . 1 O
O4 -0.1736(3) 0.0350(2) 0.9298(2) 0.0547(6) Uani d . 1 O
N1 0.7421(3) 1.0743(2) 1.3657(2) 0.0404(6) Uani d . 1 N
N2 0.5556(3) 0.8161(2) 1.2012(2) 0.0360(6) Uani d . 1 N
N3 0.1514(3) 0.3882(2) 1.1610(2) 0.0315(5) Uani d . 1 N
C1 0.7564(4) 1.2034(4) 1.4494(3) 0.0552(9) Uani d . 1 C
H1A 0.7718 1.2056 1.5390 0.066 Uiso calc R 1 H
C2 0.7400(4) 0.9370(3) 1.4055(3) 0.0441(8) Uani d . 1 C
H2B 0.7488 0.9555 1.5009 0.053 Uiso calc R 1 H
H2C 0.8325 0.8927 1.3792 0.053 Uiso calc R 1 H
C3 0.5845(4) 0.8318(3) 1.3433(3) 0.0433(7) Uani d . 1 C
H3A 0.5929 0.7372 1.3620 0.052 Uiso calc R 1 H
H3B 0.4937 0.8677 1.3820 0.052 Uiso calc R 1 H
C4 0.5542(4) 0.9593(3) 1.1685(3) 0.0491(8) Uani d . 1 C
H4A 0.4662 1.0042 1.2039 0.059 Uiso calc R 1 H
H4B 0.5364 0.9463 1.0734 0.059 Uiso calc R 1 H
C5 0.7129(4) 1.0574(3) 1.2252(3) 0.0457(8) Uani d . 1 C
H5A 0.8002 1.0157 1.1855 0.055 Uiso calc R 1 H
H5B 0.7096 1.1520 1.2052 0.055 Uiso calc R 1 H
C6 0.4415(3) 0.7000(3) 1.1270(3) 0.0325(6) Uani d . 1 C
C7 0.4205(3) 0.6684(3) 0.9872(3) 0.0341(6) Uani d . 1 C
C8 0.3097(3) 0.5589(3) 0.9089(3) 0.0344(6) Uani d . 1 C
H8A 0.2965 0.5468 0.8178 0.041 Uiso calc R 1 H
C9 0.2149(3) 0.4638(3) 0.9659(3) 0.0319(6) Uani d . 1 C
C10 0.0979(3) 0.3455(3) 0.8822(3) 0.0333(6) Uani d . 1 C
C11 0.0168(3) 0.2493(3) 0.9501(3) 0.0346(6) Uani d . 1 C
C12 -0.1025(4) 0.1194(3) 0.8773(3) 0.0395(7) Uani d . 1 C
C13 0.0466(3) 0.2757(3) 1.0842(3) 0.0336(6) Uani d . 1 C
H13A -0.0093 0.2117 1.1251 0.040 Uiso calc R 1 H
C14 0.2390(3) 0.4862(3) 1.1034(3) 0.0301(6) Uani d . 1 C
C15 0.3468(3) 0.6056(3) 1.1819(3) 0.0324(6) Uani d . 1 C
H15A 0.3552 0.6221 1.2732 0.039 Uiso calc R 1 H
C16 0.1684(3) 0.4123(3) 1.3041(3) 0.0365(7) Uani d . 1 C
H16A 0.1206 0.4947 1.3491 0.044 Uiso calc R 1 H
C17 0.1619(4) 0.2867(3) 1.3657(3) 0.0521(9) Uani d . 1 C
H17A 0.1489 0.1901 1.3080 0.062 Uiso calc R 1 H
H17B 0.1091 0.2924 1.4437 0.062 Uiso calc R 1 H
C18 0.3182(4) 0.3847(3) 1.3776(3) 0.0485(8) Uani d . 1 C
H18A 0.3600 0.4500 1.4627 0.058 Uiso calc R 1 H
H18B 0.3999 0.3477 1.3270 0.058 Uiso calc R 1 H

loop_
_atom_site_aniso_label
_atom_site_aniso_U_11
_atom_site_aniso_U_22
_atom_site_aniso_U_33
_atom_site_aniso_U_12
_atom_site_aniso_U_13
_atom_site_aniso_U_23
O1 0.109(2) 0.0392(14) 0.089(2) 0.0119(15) 0.0033(17) -0.0018(13)
F 0.0495(11) 0.0444(10) 0.0484(10) -0.0034(8) 0.0122(8) 0.0193(8)
O2 0.0520(14) 0.0431(12) 0.0380(12) 0.0035(10) 0.0004(10) 0.0051(9)
O3 0.0564(15) 0.0489(13) 0.0454(13) -0.0035(11) -0.0078(11) -0.0051(10)
O4 0.0486(14) 0.0430(12) 0.0617(15) -0.0134(11) -0.0041(11) 0.0072(11)
N1 0.0485(16) 0.0323(13) 0.0352(13) -0.0029(11) 0.0017(11) 0.0044(10)
N2 0.0388(14) 0.0292(12) 0.0378(13) -0.0045(10) -0.0035(11) 0.0130(10)
N3 0.0322(13) 0.0249(11) 0.0348(13) 0.0000(10) 0.0040(10) 0.0046(9)
C1 0.056(2) 0.045(2) 0.053(2) -0.0017(16) 0.0067(17) -0.0054(16)
C2 0.053(2) 0.0375(16) 0.0370(16) -0.0026(14) -0.0007(14) 0.0066(13)
C3 0.0476(19) 0.0376(16) 0.0422(17) -0.0038(14) -0.0011(14) 0.0138(13)
C4 0.056(2) 0.0330(16) 0.0534(19) -0.0029(14) -0.0134(16) 0.0156(14)
C5 0.057(2) 0.0315(15) 0.0475(18) -0.0038(14) 0.0050(15) 0.0139(13)
C6 0.0330(16) 0.0258(13) 0.0381(16) 0.0051(12) -0.0004(12) 0.0088(11)
C7 0.0358(16) 0.0294(14) 0.0395(16) 0.0042(12) 0.0053(12) 0.0141(12)
C8 0.0420(17) 0.0312(14) 0.0312(15) 0.0095(13) 0.0055(12) 0.0078(11)
C9 0.0342(16) 0.0256(14) 0.0355(15) 0.0065(12) 0.0034(12) 0.0060(11)
C10 0.0324(16) 0.0291(14) 0.0376(16) 0.0099(12) 0.0022(12) 0.0048(12)
C11 0.0304(15) 0.0280(14) 0.0421(17) 0.0045(12) 0.0024(12) 0.0023(12)
C12 0.0332(16) 0.0310(15) 0.0487(18) 0.0046(13) -0.0019(14) 0.0017(13)
C13 0.0306(15) 0.0261(14) 0.0428(17) 0.0002(11) 0.0034(12) 0.0086(12)
C14 0.0310(15) 0.0231(12) 0.0368(15) 0.0061(11) 0.0074(12) 0.0062(11)
C15 0.0369(16) 0.0276(13) 0.0317(15) 0.0036(12) 0.0026(12) 0.0065(11)
C16 0.0407(17) 0.0316(14) 0.0352(15) -0.0006(12) 0.0070(13) 0.0064(12)
C17 0.064(2) 0.0432(18) 0.0455(18) -0.0110(16) -0.0014(16) 0.0175(14)
C18 0.0459(19) 0.0556(19) 0.0405(17) 0.0026(16) -0.0019(15) 0.0107(15)

loop_
_atom_type_symbol
_atom_type_description
_atom_type_scat_dispersion_real
_atom_type_scat_dispersion_imag
_atom_type_scat_source
C C 0.0033 0.0016 'International Tables Vol C Tables 4.2.6.8 and 6.1.1.4'
H H 0.0000 0.0000 'International Tables Vol C Tables 4.2.6.8 and 6.1.1.4'
N N 0.0061 0.0033 'International Tables Vol C Tables 4.2.6.8 and 6.1.1.4'
O O 0.0106 0.0060 'International Tables Vol C Tables 4.2.6.8 and 6.1.1.4'
F F 0.0171 0.0103 'International Tables Vol C Tables 4.2.6.8 and 6.1.1.4'

loop_
_geom_angle_atom_site_label_1
_geom_angle_atom_site_label_2
_geom_angle_atom_site_label_3
_geom_angle
C1 N1 C5 122.1(3)
C1 N1 C2 124.0(3)
C5 N1 C2 113.7(2)
C6 N2 C3 117.6(2)
C6 N2 C4 117.7(2)
C3 N2 C4 111.1(2)
C13 N3 C14 119.7(2)
C13 N3 C16 120.2(2)
C14 N3 C16 120.0(2)
O1 C1 N1 125.2(3)
O1 C1 H1A 117.4
N1 C1 H1A 117.4
N1 C2 C3 111.4(2)
N1 C2 H2B 109.3
C3 C2 H2B 109.3
N1 C2 H2C 109.3
C3 C2 H2C 109.3
H2B C2 H2C 108.0
N2 C3 C2 111.1(2)
N2 C3 H3A 109.4
C2 C3 H3A 109.4
N2 C3 H3B 109.4
C2 C3 H3B 109.4
H3A C3 H3B 108.0
N2 C4 C5 110.4(2)
N2 C4 H4A 109.6
C5 C4 H4A 109.6
N2 C4 H4B 109.6
C5 C4 H4B 109.6
H4A C4 H4B 108.1
N1 C5 C4 109.9(2)
N1 C5 H5A 109.7
C4 C5 H5A 109.7
N1 C5 H5B 109.7
C4 C5 H5B 109.7
H5A C5 H5B 108.2
C15 C6 N2 123.7(2)
C15 C6 C7 115.7(2)
N2 C6 C7 120.6(2)
C8 C7 F 117.5(2)
C8 C7 C6 123.7(3)
F C7 C6 118.7(2)
C7 C8 C9 119.8(3)
C7 C8 H8A 120.1
C9 C8 H8A 120.1
C14 C9 C8 118.1(2)
C14 C9 C10 122.0(2)
C8 C9 C10 119.9(2)
O2 C10 C11 122.5(2)
O2 C10 C9 122.4(3)
C11 C10 C9 115.1(2)
C13 C11 C10 120.2(2)
C13 C11 C12 118.3(3)
C10 C11 C12 121.5(3)
O4 C12 O3 122.1(3)
O4 C12 C11 124.0(3)
O3 C12 C11 113.8(3)
N3 C13 C11 124.2(3)
N3 C13 H13A 117.9
C11 C13 H13A 117.9
C9 C14 N3 118.7(2)
C9 C14 C15 120.7(2)
N3 C14 C15 120.6(2)
C6 C15 C14 121.7(2)
C6 C15 H15A 119.1
C14 C15 H15A 119.1
N3 C16 C17 119.8(2)
N3 C16 C18 119.6(3)
C17 C16 C18 60.5(2)
N3 C16 H16A 115.3
C17 C16 H16A 115.3
C18 C16 H16A 115.3
C16 C17 C18 59.97(19)
C16 C17 H17A 117.8
C18 C17 H17A 117.8
C16 C17 H17B 117.8
C18 C17 H17B 117.8
H17A C17 H17B 114.9
C16 C18 C17 59.50(19)
C16 C18 H18A 117.8
C17 C18 H18A 117.8
C16 C18 H18B 117.8
C17 C18 H18B 117.8
H18A C18 H18B 115.0

loop_
_geom_bond_atom_site_label_1
_geom_bond_atom_site_label_2
_geom_bond_distance
O1 C1 1.217(4)
F C7 1.365(3)
O2 C10 1.263(3)
O3 C12 1.333(3)
O4 C12 1.206(3)
N1 C1 1.328(4)
N1 C5 1.437(3)
N1 C2 1.455(3)
N2 C6 1.393(3)
N2 C3 1.455(3)
N2 C4 1.477(3)
N3 C13 1.342(3)
N3 C14 1.399(3)
N3 C16 1.457(3)
C1 H1A 0.9300
C2 C3 1.529(4)
C2 H2B 0.9700
C2 H2C 0.9700
C3 H3A 0.9700
C3 H3B 0.9700
C4 C5 1.509(4)
C4 H4A 0.9700
C4 H4B 0.9700
C5 H5A 0.9700
C5 H5B 0.9700
C6 C15 1.388(4)
C6 C7 1.418(4)
C7 C8 1.357(4)
C8 C9 1.407(4)
C8 H8A 0.9300
C9 C14 1.399(4)
C9 C10 1.451(4)
C10 C11 1.433(4)
C11 C13 1.362(4)
C11 C12 1.492(4)
C13 H13A 0.9300
C14 C15 1.400(4)
C15 H15A 0.9300
C16 C17 1.475(4)
C16 C18 1.482(4)
C16 H16A 0.9800
C17 C18 1.491(4)
C17 H17A 0.9700
C17 H17B 0.9700
C18 H18A 0.9700
C18 H18B 0.9700

loop_
_cod_related_entry_id
_cod_related_entry_database
_cod_related_entry_code
1 ChemSpider 3393929
